data_7110613
loop_
_publ_author_name
'de Groot, Debby'
'de Wilde, Janine C.'
'van Haaren, Richard J.'
'Reek, Joost N. H.'
'Kamer, Paul C. J.'
'van Leeuwen, Piet W. N. M.'
'Eggeling, Eva B.'
'Vogt, Dieter'
'Kooijman, Huub'
'Spek, Anthony L.'
'van der Made, Alexander W.'

_publ_section_title
;
 Palladium complexes of phosphine functionalised carbosilane dendrimers as
 catalysts in a continuous flow membrane reactor&#x2020;
;
_journal_issue 17
_journal_name_full 'Chemical Communications'
_journal_page_first 1623
_journal_paper_doi 10.1039/a904455h
_journal_year 1999
_chemical_compound_source 'see text'
_chemical_formula_moiety 'C104 H172 Si17'
_chemical_formula_sum 'C104 H172 Si17'
_chemical_formula_weight 1899.96
_chemical_name_systematic
;
 ?
;
_space_group_IT_number 2
_symmetry_cell_setting triclinic
_symmetry_space_group_name_Hall '-P 1'
_symmetry_space_group_name_H-M 'P -1'
_cell_angle_alpha 106.1813(15)
_cell_angle_beta 108.1431(15)
_cell_angle_gamma 106.6735(14)
_cell_formula_units_Z 2
_cell_length_a 17.2970(4)
_cell_length_b 19.5782(4)
_cell_length_c 22.2298(5)
_cell_measurement_temperature 150
_cell_volume 6268.0(3)
_computing_cell_refinement 'SET4 (de Boer & Duisenberg, 1984)'
_computing_data_collection 'Locally modified CAD4-Version 5 Software'
_computing_data_reduction 'HELENA (Spek, 1997)'
_computing_publication_material 'PLATON (Spek, 1990)'
_computing_structure_refinement 'SHELXL-97 (Sheldrick, 1997)'
_diffrn_ambient_temperature 150
_diffrn_radiation_type 'Mo K\a'
_diffrn_radiation_wavelength 0.71073
_diffrn_reflns_av_R_equivalents 0.1352
_diffrn_reflns_av_sigmaI/netI 0.0920
_diffrn_reflns_limit_h_max 19
_diffrn_reflns_limit_h_min -19
_diffrn_reflns_limit_k_max 20
_diffrn_reflns_limit_k_min -20
_diffrn_reflns_limit_l_max 25
_diffrn_reflns_limit_l_min -24
_diffrn_reflns_number 80242
_diffrn_reflns_reduction_process
;
 ?
;
_diffrn_reflns_theta_max 24.05
_diffrn_reflns_theta_min 1.19
_exptl_absorpt_coefficient_mu 0.21
_exptl_crystal_colour colourless
_exptl_crystal_density_diffrn 1.007
_exptl_crystal_density_method 'Not Measured'
_exptl_crystal_F_000 2068
_exptl_crystal_size_max 0.4
_exptl_crystal_size_mid 0.2
_exptl_crystal_size_min 0.1
_refine_diff_density_max 0.739
_refine_diff_density_min -0.383
_refine_diff_density_rms 0.067
_refine_ls_abs_structure_details none
_refine_ls_abs_structure_Flack none
_refine_ls_extinction_method none
_refine_ls_goodness_of_fit_ref 0.886
_refine_ls_hydrogen_treatment 'H-atom refinement: see text '
_refine_ls_matrix_type full
_refine_ls_number_parameters 571
_refine_ls_number_reflns 14833
_refine_ls_number_restraints 51
_refine_ls_restrained_S_all 0.888
_refine_ls_R_factor_all 0.2399
_refine_ls_R_factor_gt 0.1360
_refine_ls_shift/su_max 0.009
_refine_ls_shift/su_mean 0.000
_refine_ls_structure_factor_coef Fsqd
_refine_ls_weighting_details 'CALC W=1/[^2^(FO^2^)+(0.0100P)^2^+50.0000P] WHERE P=(FO^2^+2FC^2^)/3'
_refine_ls_weighting_scheme calc
_refine_ls_wR_factor_gt 0.2440
_refine_ls_wR_factor_ref 0.2949
_reflns_number_gt 6946
_reflns_number_total 14833
_reflns_threshold_expression >2sigma(i)
_cod_data_source_file 904455hsup1.cif
_cod_data_source_block S1841
_cod_depositor_comments
;
The following automatic conversions were performed:

'_symmetry_cell_setting' value 'Triclinic' changed to 'triclinic'
according to /home/saulius/struct/CIF-dictionaries/cif_core.dic
dictionary named 'cif_core.dic' version 2.4.2 from
2011-04-26.

'_refine_ls_weighting_scheme' value 'calc ' changed to
'calc' according to
/home/saulius/struct/CIF-dictionaries/cif_core.dic dictionary named
'cif_core.dic' version 2.4.2 from 2011-04-26.

Automatic conversion script
Id: cif_fix_values 1891 2012-01-12 08:04:46Z andrius 
;
_cod_database_code 7110613

loop_
_symmetry_equiv_pos_as_xyz
x,y,z
-x,-y,-z

loop_
_atom_site_aniso_label
_atom_site_aniso_U_11
_atom_site_aniso_U_22
_atom_site_aniso_U_33
_atom_site_aniso_U_23
_atom_site_aniso_U_13
_atom_site_aniso_U_12
Si1 0.0747(19) 0.0778(19) 0.084(2) 0.0339(17) 0.0386(18) 0.0268(16)
Si2 0.083(2) 0.078(2) 0.114(3) 0.037(2) 0.042(2) 0.0290(17)
Si3 0.090(2) 0.118(3) 0.089(2) 0.048(2) 0.039(2) 0.026(2)
Si4 0.075(2) 0.091(2) 0.099(3) 0.031(2) 0.0353(19) 0.0313(17)
Si5 0.078(2) 0.094(2) 0.097(2) 0.0464(19) 0.0452(19) 0.0285(17)
Si6 0.155(4) 0.121(3) 0.127(3) 0.052(3) 0.069(3) 0.051(3)
Si7 0.112(3) 0.110(3) 0.155(4) 0.055(3) 0.070(3) 0.054(2)
Si8 0.125(3) 0.114(3) 0.145(4) 0.066(3) 0.069(3) 0.044(2)
Si9 0.122(4) 0.219(6) 0.208(6) 0.098(5) 0.052(4) 0.081(4)
Si10 0.129(4) 0.251(6) 0.116(4) 0.103(4) 0.046(3) 0.007(4)
Si11 0.131(3) 0.132(3) 0.124(4) 0.033(3) 0.046(3) 0.040(3)
Si12 0.095(2) 0.144(3) 0.131(3) 0.064(3) 0.062(3) 0.048(2)
Si13 0.152(4) 0.139(4) 0.282(7) 0.080(4) 0.107(5) 0.097(3)
Si14 0.096(3) 0.136(3) 0.109(3) 0.048(3) 0.036(2) 0.041(2)
Si15 0.105(3) 0.097(3) 0.146(4) 0.042(2) 0.057(3) 0.031(2)
Si16 0.122(3) 0.152(3) 0.124(3) 0.082(3) 0.066(3) 0.042(3)
Si17 0.125(3) 0.171(4) 0.195(5) 0.107(4) 0.094(3) 0.084(3)

loop_
_atom_site_label
_atom_site_type_symbol
_atom_site_thermal_displace_type
_atom_site_fract_x
_atom_site_fract_y
_atom_site_fract_z
_atom_site_occupancy
_atom_site_U_iso_or_equiv
Si1 Si Uani 0.75234(18) 0.27176(16) 0.24905(15) 1.000 0.0783(11)
Si2 Si Uani 0.7209(2) 0.49739(17) 0.34431(18) 1.000 0.0931(14)
Si3 Si Uani 0.6884(2) 0.2732(2) 0.03259(17) 1.000 0.1014(14)
Si4 Si Uani 0.9569(2) 0.16469(18) 0.25230(17) 1.000 0.0913(14)
Si5 Si Uani 0.63600(19) 0.14906(18) 0.36951(16) 1.000 0.0873(12)
Si6 Si Uani 0.7871(3) 0.4870(2) 0.5557(2) 1.000 0.1328(19)
Si7 Si Uani 0.5274(2) 0.6138(2) 0.3410(2) 1.000 0.1195(19)
Si8 Si Uani 0.8541(3) 0.6015(2) 0.2243(2) 1.000 0.1227(19)
Si9 Si Uani 0.4757(3) 0.3622(4) 0.0471(3) 1.000 0.182(3)
Si10 Si Uani 0.7799(3) 0.3787(4) -0.1057(2) 1.000 0.178(3)
Si11 Si Uani 0.6909(3) 0.0338(2) -0.0565(2) 1.000 0.1393(19)
Si12 Si Uani 1.0432(2) 0.2761(2) 0.1153(2) 1.000 0.1177(16)
Si13 Si Uani 1.0159(3) -0.0464(3) 0.1801(3) 1.000 0.179(3)
Si14 Si Uani 1.0161(2) 0.1893(2) 0.4742(2) 1.000 0.1178(17)
Si15 Si Uani 0.6618(2) -0.0706(2) 0.2541(2) 1.000 0.1193(19)
Si16 Si Uani 0.6847(3) 0.1061(3) 0.5658(2) 1.000 0.1261(17)
Si17 Si Uani 0.4331(3) 0.2574(3) 0.3642(3) 1.000 0.143(2)
C1 C Uiso 0.7766(6) 0.3747(5) 0.3001(5) 1.000 0.080(3)
C2 C Uiso 0.6950(6) 0.3944(5) 0.2912(5) 1.000 0.085(3)
C3 C Uiso 0.6970(6) 0.2491(5) 0.1557(5) 1.000 0.081(3)
C4 C Uiso 0.7484(6) 0.2987(6) 0.1268(5) 1.000 0.087(3)
C5 C Uiso 0.8583(6) 0.2585(5) 0.2686(5) 1.000 0.076(3)
C6 C Uiso 0.8482(6) 0.1751(5) 0.2318(5) 1.000 0.086(3)
C7 C Uiso 0.6758(6) 0.2049(5) 0.2720(5) 1.000 0.078(3)
C8 C Uiso 0.7129(6) 0.2175(5) 0.3488(5) 1.000 0.079(3)
C9 C Uiso 0.7793(7) 0.5203(6) 0.4375(5) 1.000 0.096(3)
C10 C Uiso 0.7330(8) 0.4637(7) 0.4646(6) 1.000 0.117(4)
C11 C Uiso 0.6149(7) 0.5107(6) 0.3247(6) 1.000 0.099(3)
C12 C Uiso 0.6224(7) 0.5873(6) 0.3751(6) 1.000 0.113(4)
C13 C Uiso 0.7970(7) 0.5636(6) 0.3214(5) 1.000 0.093(3)
C14 C Uiso 0.7662(7) 0.5485(6) 0.2460(5) 1.000 0.101(3)
C15 C Uiso 0.5815(7) 0.2848(7) 0.0152(6) 1.000 0.117(4)
C16 C Uiso 0.5844(8) 0.3599(7) 0.0508(7) 1.000 0.136(5)
C17 C Uiso 0.7610(7) 0.3362(6) 0.0049(6) 1.000 0.109(4)
C18 C Uiso 0.7197(9) 0.3162(8) -0.0721(7) 1.000 0.146(5)
C19 C Uiso 0.6546(7) 0.1683(6) -0.0177(6) 1.000 0.110(4)
C20 C Uiso 0.7260(8) 0.1390(6) -0.0065(6) 1.000 0.126(4)
C21 C Uiso 1.0251(7) 0.2275(6) 0.2219(5) 1.000 0.092(3)
C22 C Uiso 0.9792(7) 0.2089(6) 0.1439(5) 1.000 0.101(3)
C23 C Uiso 0.9363(7) 0.0611(6) 0.2072(6) 1.000 0.101(3)
C24 C Uiso 1.0214(10) 0.0456(8) 0.2264(8) 1.000 0.160(5)
C25 C Uiso 1.0161(7) 0.1968(6) 0.3469(5) 1.000 0.096(3)
C26 C Uiso 0.9684(7) 0.1482(6) 0.3788(5) 1.000 0.104(3)
C27 C Uiso 0.6092(6) 0.0475(5) 0.3131(5) 1.000 0.090(3)
C28 C Uiso 0.6886(6) 0.0265(5) 0.3167(5) 1.000 0.091(3)
C29 C Uiso 0.6923(6) 0.1649(6) 0.4615(5) 1.000 0.091(3)
C30 C Uiso 0.6311(8) 0.1241(7) 0.4895(6) 1.000 0.127(4)
C31 C Uiso 0.5289(7) 0.1627(6) 0.3514(6) 1.000 0.097(3)
C32 C Uiso 0.5379(7) 0.2412(6) 0.3905(6) 1.000 0.111(4)
C33 C Uiso 0.8989(17) 0.4888(19) 0.5709(17) 1.000 0.319(17)
C34 C Uiso 0.9548(17) 0.5214(14) 0.5953(13) 1.000 0.248(11)
C35 C Uiso 0.7207(13) 0.4100(10) 0.5780(10) 1.000 0.202(8)
C36 C Uiso 0.7503(14) 0.3749(12) 0.6005(10) 1.000 0.238(10)
C37 C Uiso 0.7946(15) 0.5777(11) 0.6111(11) 1.000 0.222(9)
C38 C Uiso 0.7667(14) 0.6123(12) 0.6087(11) 1.000 0.228(10)
C39 C Uiso 0.4202(9) 0.5305(8) 0.3116(8) 1.000 0.157(5)
C40 C Uiso 0.3796(12) 0.4850(10) 0.2478(10) 1.000 0.206(8)
C41 C Uiso 0.5304(10) 0.6944(9) 0.4101(8) 1.000 0.173(6)
C42 C Uiso 0.5336(11) 0.7577(11) 0.4123(9) 1.000 0.207(8)
C43 C Uiso 0.5340(10) 0.6440(8) 0.2704(7) 1.000 0.144(5)
C44 C Uiso 0.6087(11) 0.6663(8) 0.2618(8) 1.000 0.175(6)
C45 C Uiso 0.9032(14) 0.7081(11) 0.2796(12) 1.000 0.218(9)
C46 C Uiso 0.910(2) 0.7548(18) 0.2804(17) 1.000 0.355(19)
C47 C Uiso 0.8180(15) 0.5851(12) 0.1306(10) 1.000 0.209(9)
C48 C Uiso 0.763(2) 0.5777(17) 0.1030(16) 1.000 0.347(19)
C49 C Uiso 0.9411(17) 0.5546(16) 0.2352(15) 1.000 0.248(13)
C50 C Uiso 0.987(2) 0.569(2) 0.2635(18) 1.000 0.36(2)
C51 C Uiso 0.444(2) 0.312(2) 0.1046(18) 1.000 0.36(2)
C52 C Uiso 0.421(2) 0.2590(19) 0.0933(17) 1.000 0.355(19)
C53 C Uiso 0.4903(13) 0.4633(10) 0.0992(11) 1.000 0.215(8)
C54 C Uiso 0.4621(17) 0.5050(16) 0.0769(15) 1.000 0.332(15)
C55 C Uiso 0.379(2) 0.3053(18) -0.0360(14) 1.000 0.374(19)
C56 C Uiso 0.3792(15) 0.3083(13) -0.0827(13) 1.000 0.253(11)
C57 C Uiso 0.744(2) 0.4634(17) -0.0890(17) 1.000 0.372(18)
C58 C Uiso 0.811(2) 0.5348(18) -0.0534(15) 1.000 0.360(16)
C59 C Uiso 0.7309(17) 0.3262(16) -0.2020(12) 1.000 0.313(14)
C60 C Uiso 0.7063(13) 0.3535(12) -0.2374(12) 1.000 0.238(10)
C61 C Uiso 0.9015(13) 0.4202(15) -0.0698(13) 1.000 0.288(12)
C62 C Uiso 0.918(2) 0.366(2) -0.1156(18) 1.000 0.44(2)
C63 C Uiso 0.6504(12) 0.0065(12) -0.1492(9) 1.000 0.204(8)
C64 C Uiso 0.6495(12) 0.0476(11) -0.1803(10) 1.000 0.219(8)
C65 C Uiso 0.7840(11) 0.0037(10) -0.0296(9) 1.000 0.185(7)
C66 C Uiso 0.7831(15) -0.0414(12) -0.0027(11) 1.000 0.257(10)
C67 C Uiso 0.6014(15) -0.0191(13) -0.0361(13) 1.000 0.251(10)
C68 C Uiso 0.5283(16) -0.0657(13) -0.0813(12) 1.000 0.265(11)
C69 C Uiso 1.0444(12) 0.3737(9) 0.1570(8) 1.000 0.166(6)
C70 C Uiso 1.1111(13) 0.4327(12) 0.1913(10) 1.000 0.226(9)
C71 C Uiso 0.9805(10) 0.2328(10) 0.0165(8) 1.000 0.164(6)
C72 C Uiso 0.9658(15) 0.2665(14) -0.0112(13) 1.000 0.286(13)
C73 C Uiso 1.1566(9) 0.2798(8) 0.1412(8) 1.000 0.157(5)
C74 C Uiso 1.1865(14) 0.2661(11) 0.0947(11) 1.000 0.242(9)
C75 C Uiso 1.0257(18) -0.0258(17) 0.1031(13) 1.000 0.317(14)
C76 C Uiso 1.056(2) 0.041(2) 0.0896(18) 1.000 0.46(2)
C77 C Uiso 1.1043(15) -0.0778(16) 0.2122(15) 1.000 0.311(14)
C78 C Uiso 1.1708(15) -0.0607(18) 0.2256(16) 1.000 0.375(18)
C79 C Uiso 0.9045(12) -0.1310(11) 0.1301(10) 1.000 0.196(8)
C80 C Uiso 0.887(2) -0.1885(18) 0.1139(16) 1.000 0.369(19)
C81 C Uiso 1.1379(9) 0.2141(9) 0.5096(8) 1.000 0.162(6)
C82 C Uiso 1.1805(13) 0.1871(11) 0.5387(9) 1.000 0.217(8)
C83 C Uiso 0.9571(12) 0.1203(11) 0.5041(10) 1.000 0.197(8)
C84 C Uiso 0.9266(16) 0.0634(14) 0.4871(13) 1.000 0.288(13)
C85 C Uiso 1.0018(9) 0.2836(8) 0.5031(7) 1.000 0.140(5)
C86 C Uiso 0.9513(11) 0.2943(10) 0.5271(8) 1.000 0.193(7)
C87 C Uiso 0.6151(13) -0.0694(10) 0.1656(9) 1.000 0.190(7)
C88 C Uiso 0.6397(18) -0.0698(14) 0.1270(14) 1.000 0.322(15)
C89 C Uiso 0.7658(11) -0.0890(10) 0.2671(10) 1.000 0.184(7)
C90 C Uiso 0.7881(19) -0.1126(16) 0.3003(14) 1.000 0.341(17)
C91 C Uiso 0.5813(11) -0.1420(9) 0.2682(10) 1.000 0.180(7)
C92 C Uiso 0.5071(13) -0.1801(11) 0.2258(10) 1.000 0.219(8)
C93 C Uiso 0.7183(18) 0.0235(14) 0.5420(14) 1.000 0.257(12)
C94 C Uiso 0.697(2) -0.022(2) 0.5015(18) 1.000 0.41(2)
C95 C Uiso 0.7917(12) 0.1883(10) 0.6297(11) 1.000 0.198(8)
C96 C Uiso 0.831(2) 0.2210(17) 0.6798(15) 1.000 0.340(17)
C97 C Uiso 0.6063(17) 0.0910(16) 0.6125(13) 1.000 0.255(13)
C98 C Uiso 0.602(2) 0.0671(19) 0.6356(17) 1.000 0.36(2)
C99 C Uiso 0.3434(11) 0.1822(10) 0.3691(9) 1.000 0.180(7)
C100 C Uiso 0.2959(16) 0.1884(14) 0.3915(12) 1.000 0.283(12)
C101 C Uiso 0.4623(13) 0.3622(11) 0.4275(11) 1.000 0.214(9)
C102 C Uiso 0.448(2) 0.3944(19) 0.4012(17) 1.000 0.38(2)
C103 C Uiso 0.4032(15) 0.2532(13) 0.2765(10) 1.000 0.231(9)
C104 C Uiso 0.3209(18) 0.1933(16) 0.2293(15) 1.000 0.339(15)
H1A H Uiso 0.80960 0.38720 0.34970 1.000 0.0960
H1B H Uiso 0.81650 0.40910 0.28700 1.000 0.0960
H2A H Uiso 0.65440 0.35940 0.30330 1.000 0.1020
H2B H Uiso 0.66280 0.38330 0.24180 1.000 0.1020
H3A H Uiso 0.68310 0.19380 0.12950 1.000 0.0980
H3B H Uiso 0.63960 0.25410 0.14640 1.000 0.0980
H4A H Uiso 0.80560 0.29320 0.13530 1.000 0.1040
H4B H Uiso 0.76270 0.35410 0.15280 1.000 0.1040
H5A H Uiso 0.89730 0.29390 0.25570 1.000 0.0920
H5B H Uiso 0.88890 0.27450 0.31920 1.000 0.0920
H6A H Uiso 0.81720 0.15870 0.18120 1.000 0.1030
H6B H Uiso 0.81010 0.13950 0.24510 1.000 0.1030
H7A H Uiso 0.61920 0.21160 0.25970 1.000 0.0930
H7B H Uiso 0.66190 0.15040 0.24340 1.000 0.0930
H8A H Uiso 0.72570 0.27160 0.37760 1.000 0.0950
H8B H Uiso 0.76990 0.21140 0.36150 1.000 0.0950
H9A H Uiso 0.83960 0.52130 0.44680 1.000 0.1150
H9B H Uiso 0.78710 0.57340 0.46450 1.000 0.1150
H10A H Uiso 0.72710 0.41100 0.43870 1.000 0.1400
H10B H Uiso 0.67200 0.46130 0.45370 1.000 0.1400
H10C H Uiso 0.29740 0.23850 0.41250 1.000 0.3400
H10D H Uiso 0.25350 0.14370 0.38980 1.000 0.3400
H10E H Uiso 0.42420 0.37230 0.35200 1.000 0.4600
H10F H Uiso 0.45920 0.44700 0.42530 1.000 0.4600
H10G H Uiso 0.28700 0.16010 0.24430 1.000 0.4070
H10H H Uiso 0.29850 0.18560 0.18200 1.000 0.4070
H11A H Uiso 0.59270 0.50900 0.27730 1.000 0.1190
H11B H Uiso 0.57010 0.46630 0.32510 1.000 0.1190
H12A H Uiso 0.67850 0.63020 0.38590 1.000 0.1360
H12B H Uiso 0.62590 0.58230 0.41890 1.000 0.1360
H13A H Uiso 0.80680 0.61780 0.34730 1.000 0.1120
H13B H Uiso 0.85530 0.56020 0.33770 1.000 0.1120
H14A H Uiso 0.71570 0.56370 0.23190 1.000 0.1210
H14B H Uiso 0.74390 0.49190 0.21870 1.000 0.1210
H15A H Uiso 0.55100 0.27040 -0.03510 1.000 0.1400
H15B H Uiso 0.54340 0.24640 0.02630 1.000 0.1400
H16A H Uiso 0.60900 0.39580 0.03120 1.000 0.1630
H16B H Uiso 0.62650 0.38030 0.10000 1.000 0.1630
H17A H Uiso 0.77370 0.39130 0.03050 1.000 0.1310
H17B H Uiso 0.81850 0.33080 0.01750 1.000 0.1310
H18A H Uiso 0.65960 0.31650 -0.08460 1.000 0.1750
H18B H Uiso 0.71130 0.26210 -0.09670 1.000 0.1750
H19A H Uiso 0.60840 0.13790 -0.00680 1.000 0.1320
H19B H Uiso 0.62650 0.15740 -0.06750 1.000 0.1320
H20A H Uiso 0.75450 0.15030 0.04340 1.000 0.1510
H20B H Uiso 0.77200 0.16890 -0.01780 1.000 0.1510
H21A H Uiso 1.03930 0.28270 0.24880 1.000 0.1100
H21B H Uiso 1.08210 0.22160 0.23180 1.000 0.1100
H22A H Uiso 0.92010 0.21080 0.13330 1.000 0.1210
H22B H Uiso 0.96930 0.15510 0.11690 1.000 0.1210
H23A H Uiso 0.89330 0.02760 0.21880 1.000 0.1210
H23B H Uiso 0.90860 0.04600 0.15660 1.000 0.1210
H24A H Uiso 1.04370 0.05470 0.27600 1.000 0.1930
H24B H Uiso 1.06700 0.08550 0.22190 1.000 0.1930
H25A H Uiso 1.07550 0.19560 0.35750 1.000 0.1150
H25B H Uiso 1.02550 0.25160 0.36970 1.000 0.1150
H26A H Uiso 0.96890 0.09590 0.36240 1.000 0.1240
H26B H Uiso 0.90540 0.14110 0.36090 1.000 0.1240
H27A H Uiso 0.57010 0.01140 0.32540 1.000 0.1080
H27B H Uiso 0.57470 0.03820 0.26460 1.000 0.1080
H28A H Uiso 0.71940 0.03000 0.36390 1.000 0.1090
H28B H Uiso 0.73110 0.06600 0.30950 1.000 0.1090
H29A H Uiso 0.74060 0.14640 0.46660 1.000 0.1090
H29B H Uiso 0.72030 0.22160 0.49050 1.000 0.1090
H30A H Uiso 0.58630 0.07340 0.45170 1.000 0.1520
H30B H Uiso 0.59840 0.15600 0.50130 1.000 0.1520
H31A H Uiso 0.49930 0.15010 0.30140 1.000 0.1170
H31B H Uiso 0.48910 0.12460 0.36170 1.000 0.1170
H32A H Uiso 0.58350 0.28000 0.38510 1.000 0.1330
H32B H Uiso 0.56010 0.25110 0.44030 1.000 0.1330
H33 H Uiso 0.89430 0.43940 0.54420 1.000 0.3830
H34A H Uiso 0.96990 0.57340 0.62480 1.000 0.2980
H34B H Uiso 1.00060 0.50490 0.59240 1.000 0.2980
H35 H Uiso 0.66070 0.40150 0.56950 1.000 0.2420
H36A H Uiso 0.81030 0.38290 0.60910 1.000 0.2860
H36B H Uiso 0.71580 0.33670 0.61120 1.000 0.2860
H37 H Uiso 0.84050 0.59630 0.65620 1.000 0.2670
H38A H Uiso 0.71940 0.60120 0.56660 1.000 0.2740
H38B H Uiso 0.78590 0.65820 0.64840 1.000 0.2740
H39 H Uiso 0.39640 0.52200 0.34330 1.000 0.1880
H40A H Uiso 0.40420 0.49420 0.21660 1.000 0.2480
H40B H Uiso 0.32460 0.44190 0.23130 1.000 0.2480
H41 H Uiso 0.52930 0.68500 0.44960 1.000 0.2070
H42A H Uiso 0.53490 0.77110 0.37460 1.000 0.2480
H42B H Uiso 0.53480 0.79390 0.45160 1.000 0.2480
H43 H Uiso 0.48190 0.64360 0.23890 1.000 0.1730
H44A H Uiso 0.66160 0.66710 0.29270 1.000 0.2100
H44B H Uiso 0.60920 0.68130 0.22480 1.000 0.2100
H45 H Uiso 0.93310 0.71480 0.32600 1.000 0.2610
H46A H Uiso 0.88470 0.76070 0.23860 1.000 0.4260
H46B H Uiso 0.94290 0.79940 0.32310 1.000 0.4260
H47 H Uiso 0.85990 0.58450 0.11140 1.000 0.2510
H48A H Uiso 0.71960 0.57800 0.12100 1.000 0.4160
H48B H Uiso 0.74760 0.56960 0.05590 1.000 0.4160
H49 H Uiso 0.92230 0.50590 0.19860 1.000 0.2970
H50A H Uiso 1.01030 0.61680 0.30210 1.000 0.4320
H50B H Uiso 1.02040 0.53830 0.26070 1.000 0.4320
H51 H Uiso 0.45330 0.34550 0.14890 1.000 0.4330
H52A H Uiso 0.41090 0.22350 0.04970 1.000 0.4260
H52B H Uiso 0.40770 0.24000 0.12540 1.000 0.4260
H53 H Uiso 0.52320 0.48320 0.14790 1.000 0.2580
H54A H Uiso 0.42880 0.48780 0.02860 1.000 0.3980
H54B H Uiso 0.47330 0.55510 0.10780 1.000 0.3980
H55 H Uiso 0.32620 0.27140 -0.03740 1.000 0.4480
H56A H Uiso 0.43130 0.34180 -0.08250 1.000 0.3040
H56B H Uiso 0.32700 0.27740 -0.12480 1.000 0.3040
H57 H Uiso 0.68330 0.45540 -0.10480 1.000 0.4470
H58A H Uiso 0.87110 0.54070 -0.03830 1.000 0.4320
H58B H Uiso 0.79780 0.57950 -0.04320 1.000 0.4320
H59 H Uiso 0.72690 0.27470 -0.22130 1.000 0.3750
H60A H Uiso 0.70990 0.40490 -0.21890 1.000 0.2860
H60B H Uiso 0.68170 0.32540 -0.28610 1.000 0.2860
H61 H Uiso 0.94330 0.46660 -0.03030 1.000 0.3460
H62A H Uiso 0.86920 0.32140 -0.15350 1.000 0.5260
H62B H Uiso 0.97720 0.37360 -0.10860 1.000 0.5260
H63 H Uiso 0.62680 -0.04780 -0.17680 1.000 0.2450
H64A H Uiso 0.67220 0.10240 -0.15590 1.000 0.2620
H64B H Uiso 0.62610 0.02530 -0.22940 1.000 0.2620
H65 H Uiso 0.83470 0.02500 -0.03760 1.000 0.2220
H66A H Uiso 0.73310 -0.06350 0.00570 1.000 0.3080
H66B H Uiso 0.83230 -0.05510 0.01020 1.000 0.3080
H67 H Uiso 0.61310 -0.00950 0.01080 1.000 0.3020
H68A H Uiso 0.51580 -0.07590 -0.12840 1.000 0.3180
H68B H Uiso 0.48370 -0.09200 -0.06950 1.000 0.3180
H69 H Uiso 0.98880 0.37690 0.15070 1.000 0.1990
H70A H Uiso 1.16770 0.43140 0.19860 1.000 0.2710
H70B H Uiso 1.10730 0.48070 0.21120 1.000 0.2710
H71 H Uiso 0.96190 0.17860 -0.00850 1.000 0.1970
H72A H Uiso 0.98380 0.32080 0.01290 1.000 0.3430
H72B H Uiso 0.93460 0.24270 -0.06020 1.000 0.3430
H73 H Uiso 1.19250 0.29160 0.18800 1.000 0.1880
H74A H Uiso 1.15000 0.25430 0.04800 1.000 0.2900
H74B H Uiso 1.24490 0.26770 0.10710 1.000 0.2900
H75 H Uiso 1.00450 -0.07250 0.06360 1.000 0.3800
H76A H Uiso 1.07930 0.09160 0.12510 1.000 0.5560
H76B H Uiso 1.05400 0.03550 0.04520 1.000 0.5560
H77 H Uiso 1.08110 -0.12440 0.21820 1.000 0.3730
H78A H Uiso 1.20340 -0.01480 0.22220 1.000 0.4510
H78B H Uiso 1.20040 -0.09060 0.24140 1.000 0.4510
H79 H Uiso 0.85570 -0.11670 0.11770 1.000 0.2350
H80A H Uiso 0.93130 -0.20830 0.12390 1.000 0.4430
H80B H Uiso 0.82570 -0.22330 0.08860 1.000 0.4430
H81 H Uiso 1.17160 0.25660 0.50280 1.000 0.1940
H82A H Uiso 1.15250 0.14430 0.54780 1.000 0.2600
H82B H Uiso 1.24320 0.20780 0.55320 1.000 0.2600
H83 H Uiso 0.95600 0.14670 0.54650 1.000 0.2360
H84A H Uiso 0.92310 0.03040 0.44500 1.000 0.3460
H84B H Uiso 0.90060 0.04130 0.51290 1.000 0.3460
H85 H Uiso 1.03810 0.32630 0.49810 1.000 0.1680
H86A H Uiso 0.91360 0.25330 0.53310 1.000 0.2320
H86B H Uiso 0.94890 0.34390 0.54020 1.000 0.2320
H87 H Uiso 0.55780 -0.06840 0.15260 1.000 0.2280
H88A H Uiso 0.69650 -0.07080 0.13490 1.000 0.3860
H88B H Uiso 0.60480 -0.06900 0.08490 1.000 0.3860
H89 H Uiso 0.79840 -0.07570 0.24160 1.000 0.2210
H90A H Uiso 0.75630 -0.12630 0.32620 1.000 0.4090
H90B H Uiso 0.84070 -0.12120 0.30560 1.000 0.4090
H91 H Uiso 0.59990 -0.14850 0.31040 1.000 0.2160
H92A H Uiso 0.48780 -0.17410 0.18340 1.000 0.2630
H92B H Uiso 0.46670 -0.21660 0.23420 1.000 0.2630
H93 H Uiso 0.76790 0.02790 0.57910 1.000 0.3090
H94A H Uiso 0.64790 -0.03200 0.46090 1.000 0.4930
H94B H Uiso 0.72570 -0.05660 0.50130 1.000 0.4930
H95 H Uiso 0.82120 0.20720 0.60440 1.000 0.2370
H96A H Uiso 0.81360 0.21120 0.71400 1.000 0.4080
H96B H Uiso 0.88700 0.26200 0.69330 1.000 0.4080
H97 H Uiso 0.56730 0.11680 0.60660 1.000 0.3050
H98A H Uiso 0.63820 0.03960 0.64410 1.000 0.4340
H98B H Uiso 0.55950 0.06590 0.65470 1.000 0.4340
H99 H Uiso 0.33760 0.13030 0.34900 1.000 0.2170
H101 H Uiso 0.48640 0.38030 0.47650 1.000 0.2570
H103 H Uiso 0.43990 0.28820 0.26450 1.000 0.2770

loop_
_atom_type_symbol
_atom_type_description
_atom_type_scat_dispersion_real
_atom_type_scat_dispersion_imag
_atom_type_scat_source
Si Si 0.0817 0.0704 'International Tables Vol C Tables 4.2.6.8 and 6.1.1.4'
H H 0.0000 0.0000 'International Tables Vol C Tables 4.2.6.8 and 6.1.1.4'
C C 0.0033 0.0016 'International Tables Vol C Tables 4.2.6.8 and 6.1.1.4'

loop_
_geom_angle_atom_site_label_1
_geom_angle_atom_site_label_2
_geom_angle_atom_site_label_3
_geom_angle
_geom_angle_publ_flag
C1 Si1 C3 109.1(5) yes
C1 Si1 C5 109.5(5) yes
C1 Si1 C7 109.4(5) yes
C3 Si1 C5 109.7(5) yes
C3 Si1 C7 109.1(5) yes
C5 Si1 C7 110.0(5) yes
C2 Si2 C9 110.1(5) yes
C2 Si2 C11 108.7(5) yes
C2 Si2 C13 108.8(5) yes
C9 Si2 C11 111.3(6) yes
C9 Si2 C13 107.9(5) yes
C11 Si2 C13 110.0(6) yes
C4 Si3 C15 109.6(5) yes
C4 Si3 C17 109.6(5) yes
C4 Si3 C19 110.0(6) yes
C15 Si3 C17 111.3(6) yes
C15 Si3 C19 104.6(6) yes
C17 Si3 C19 111.6(6) yes
C6 Si4 C21 108.3(5) yes
C6 Si4 C23 110.0(5) yes
C6 Si4 C25 109.2(5) yes
C21 Si4 C23 109.6(6) yes
C21 Si4 C25 109.9(5) yes
C23 Si4 C25 109.9(6) yes
C8 Si5 C27 108.5(5) yes
C8 Si5 C29 109.4(5) yes
C8 Si5 C31 110.4(5) yes
C27 Si5 C29 108.9(5) yes
C27 Si5 C31 108.3(5) yes
C29 Si5 C31 111.3(5) yes
C10 Si6 C33 105.1(12) yes
C10 Si6 C35 109.9(8) yes
C10 Si6 C37 114.3(9) yes
C33 Si6 C35 111.7(14) yes
C33 Si6 C37 111.0(14) yes
C35 Si6 C37 104.9(10) yes
C12 Si7 C39 110.0(7) yes
C12 Si7 C41 110.7(7) yes
C12 Si7 C43 109.4(7) yes
C39 Si7 C41 105.7(8) yes
C39 Si7 C43 111.8(7) yes
C41 Si7 C43 109.3(8) yes
C14 Si8 C45 109.7(9) yes
C14 Si8 C47 115.4(9) yes
C14 Si8 C49 107.4(10) yes
C45 Si8 C47 109.9(10) yes
C45 Si8 C49 113.9(12) yes
C47 Si8 C49 100.4(12) yes
C16 Si9 C51 107.0(13) yes
C16 Si9 C53 111.5(9) yes
C16 Si9 C55 116.9(12) yes
C51 Si9 C53 98.1(13) yes
C51 Si9 C55 102.4(16) yes
C53 Si9 C55 117.9(14) yes
C18 Si10 C57 102.8(12) yes
C18 Si10 C59 108.2(11) yes
C18 Si10 C61 121.0(11) yes
C57 Si10 C59 105.8(14) yes
C57 Si10 C61 107.7(15) yes
C59 Si10 C61 110.2(13) yes
C20 Si11 C63 113.3(9) yes
C20 Si11 C65 111.4(8) yes
C20 Si11 C67 106.2(10) yes
C63 Si11 C65 107.3(9) yes
C63 Si11 C67 110.2(11) yes
C65 Si11 C67 108.4(11) yes
C22 Si12 C69 107.1(7) yes
C22 Si12 C71 105.6(7) yes
C22 Si12 C73 109.4(7) yes
C69 Si12 C71 112.4(8) yes
C69 Si12 C73 111.5(8) yes
C71 Si12 C73 110.6(8) yes
C24 Si13 C75 96.4(11) yes
C24 Si13 C77 121.7(11) yes
C24 Si13 C79 118.7(10) yes
C75 Si13 C77 105.9(14) yes
C75 Si13 C79 96.8(11) yes
C77 Si13 C79 111.3(12) yes
C26 Si14 C81 109.4(7) yes
C26 Si14 C83 110.3(7) yes
C26 Si14 C85 107.1(6) yes
C81 Si14 C83 112.2(9) yes
C81 Si14 C85 107.4(8) yes
C83 Si14 C85 110.2(9) yes
C28 Si15 C87 106.1(7) yes
C28 Si15 C89 110.5(7) yes
C28 Si15 C91 106.9(7) yes
C87 Si15 C89 108.8(10) yes
C87 Si15 C91 113.4(9) yes
C89 Si15 C91 110.9(9) yes
C30 Si16 C93 111.4(10) yes
C30 Si16 C95 112.6(8) yes
C30 Si16 C97 109.6(10) yes
C93 Si16 C95 102.8(12) yes
C93 Si16 C97 113.0(14) yes
C95 Si16 C97 107.3(11) yes
C32 Si17 C99 109.9(8) yes
C32 Si17 C101 106.4(8) yes
C32 Si17 C103 107.4(10) yes
C99 Si17 C101 111.8(10) yes
C99 Si17 C103 111.8(10) yes
C101 Si17 C103 109.3(11) yes
Si1 C1 C2 115.8(7) yes
Si2 C2 C1 114.9(7) yes
Si1 C3 C4 117.2(7) yes
Si3 C4 C3 114.9(7) yes
Si1 C5 C6 115.3(7) yes
Si4 C6 C5 113.8(7) yes
Si1 C7 C8 115.0(7) yes
Si5 C8 C7 113.9(7) yes
Si2 C9 C10 116.0(8) yes
Si6 C10 C9 116.5(9) yes
Si2 C11 C12 114.7(9) yes
Si7 C12 C11 113.8(8) yes
Si2 C13 C14 116.4(8) yes
Si8 C14 C13 114.1(8) yes
Si3 C15 C16 118.6(10) yes
Si9 C16 C15 116.2(10) yes
Si3 C17 C18 113.3(10) yes
Si10 C18 C17 118.0(11) yes
Si3 C19 C20 116.9(9) yes
Si11 C20 C19 116.4(9) yes
Si4 C21 C22 114.2(8) yes
Si12 C22 C21 114.1(8) yes
Si4 C23 C24 113.6(9) yes
Si13 C24 C23 119.3(11) yes
Si4 C25 C26 115.4(8) yes
Si14 C26 C25 115.8(8) yes
Si5 C27 C28 116.3(7) yes
Si15 C28 C27 115.7(7) yes
Si5 C29 C30 114.9(8) yes
Si16 C30 C29 116.9(9) yes
Si5 C31 C32 115.7(9) yes
Si17 C32 C31 115.2(9) yes
Si6 C33 C34 139(4) yes
Si6 C35 C36 121(2) yes
Si6 C37 C38 139(2) yes
Si7 C39 C40 118.1(15) yes
Si7 C41 C42 129.2(15) yes
Si7 C43 C44 122.8(13) yes
Si8 C45 C46 146(3) yes
Si8 C47 C48 123(3) yes
Si8 C49 C50 131(4) yes
Si9 C51 C52 126(4) yes
Si9 C53 C54 127(2) yes
Si9 C55 C56 123(3) yes
Si10 C57 C58 115(3) yes
Si10 C59 C60 122(2) yes
Si10 C61 C62 103(2) yes
Si11 C63 C64 128.8(18) yes
Si11 C65 C66 123(2) yes
Si11 C67 C68 122(2) yes
Si12 C69 C70 124.0(19) yes
Si12 C71 C72 123(2) yes
Si12 C73 C74 118.8(15) yes
Si13 C75 C76 137(2) yes
Si13 C77 C78 139(3) yes
Si13 C79 C80 132(3) yes
Si14 C81 C82 131.8(17) yes
Si14 C83 C84 136(2) yes
Si14 C85 C86 126.0(15) yes
Si15 C87 C88 133(2) yes
Si15 C89 C90 122(3) yes
Si15 C91 C92 121.5(17) yes
Si16 C93 C94 135(3) yes
Si16 C95 C96 146(3) yes
Si16 C97 C98 130(4) yes
Si17 C99 C100 130(2) yes
Si17 C101 C102 111(3) yes
C2 C1 H1A 108.35 no
Si1 C1 H1A 108.41 no
Si1 C1 H1B 108.34 no
C2 C1 H1B 108.27 no
H1A C1 H1B 107.41 no
Si2 C2 H2B 108.54 no
Si2 C2 H2A 108.60 no
H2A C2 H2B 107.56 no
C1 C2 H2A 108.49 no
C1 C2 H2B 108.49 no
Si17 C103 C104 113(2) yes
Si1 C3 H3A 107.92 no
Si1 C3 H3B 107.96 no
C4 C3 H3A 108.05 no
C4 C3 H3B 108.09 no
H3A C3 H3B 107.26 no
Si3 C4 H4A 108.59 no
Si3 C4 H4B 108.60 no
C3 C4 H4A 108.43 no
C3 C4 H4B 108.57 no
H4A C4 H4B 107.54 no
Si1 C5 H5A 108.54 no
Si1 C5 H5B 108.43 no
C6 C5 H5A 108.37 no
C6 C5 H5B 108.40 no
H5A C5 H5B 107.53 no
Si4 C6 H6A 108.90 no
Si4 C6 H6B 108.81 no
C5 C6 H6A 108.68 no
C5 C6 H6B 108.82 no
H6A C6 H6B 107.63 no
Si1 C7 H7A 108.58 no
Si1 C7 H7B 108.54 no
C8 C7 H7A 108.59 no
C8 C7 H7B 108.45 no
H7A C7 H7B 107.47 no
Si5 C8 H8A 108.73 no
Si5 C8 H8B 108.70 no
C7 C8 H8A 108.80 no
C7 C8 H8B 108.90 no
H8A C8 H8B 107.68 no
Si2 C9 H9A 108.27 no
Si2 C9 H9B 108.31 no
C10 C9 H9A 108.23 no
C10 C9 H9B 108.31 no
H9A C9 H9B 107.40 no
Si6 C10 H10A 108.12 no
Si6 C10 H10B 108.15 no
C9 C10 H10A 108.26 no
C9 C10 H10B 108.07 no
H10A C10 H10B 107.36 no
Si2 C11 H11A 108.51 no
Si2 C11 H11B 108.53 no
C12 C11 H11A 108.57 no
C12 C11 H11B 108.75 no
H11A C11 H11B 107.50 no
Si7 C12 H12A 108.80 no
Si7 C12 H12B 108.71 no
C11 C12 H12A 108.90 no
C11 C12 H12B 108.80 no
H12A C12 H12B 107.64 no
Si2 C13 H13A 108.13 no
Si2 C13 H13B 108.26 no
C14 C13 H13A 108.21 no
C14 C13 H13B 108.22 no
H13A C13 H13B 107.30 no
Si8 C14 H14A 108.71 no
Si8 C14 H14B 108.70 no
C13 C14 H14A 108.80 no
C13 C14 H14B 108.78 no
H14A C14 H14B 107.62 no
Si3 C15 H15A 107.75 no
Si3 C15 H15B 107.77 no
C16 C15 H15A 107.61 no
C16 C15 H15B 107.59 no
H15A C15 H15B 107.04 no
Si9 C16 H16A 108.31 no
Si9 C16 H16B 108.28 no
C15 C16 H16A 108.22 no
C15 C16 H16B 108.13 no
H16A C16 H16B 107.43 no
Si3 C17 H17A 108.88 no
Si3 C17 H17B 108.87 no
C18 C17 H17A 108.95 no
C18 C17 H17B 108.87 no
H17A C17 H17B 107.82 no
Si10 C18 H18A 107.84 no
Si10 C18 H18B 107.91 no
C17 C18 H18A 107.71 no
C17 C18 H18B 107.72 no
H18A C18 H18B 107.15 no
Si3 C19 H19A 108.01 no
Si3 C19 H19B 108.00 no
C20 C19 H19A 108.09 no
C20 C19 H19B 108.06 no
H19A C19 H19B 107.38 no
Si11 C20 H20A 108.16 no
Si11 C20 H20B 108.20 no
C19 C20 H20A 108.10 no
C19 C20 H20B 108.31 no
H20A C20 H20B 107.33 no
Si4 C21 H21A 108.68 no
Si4 C21 H21B 108.73 no
C22 C21 H21A 108.65 no
C22 C21 H21B 108.77 no
H21A C21 H21B 107.59 no
Si12 C22 H22A 108.69 no
Si12 C22 H22B 108.72 no
C21 C22 H22A 108.76 no
C21 C22 H22B 108.73 no
H22A C22 H22B 107.62 no
Si4 C23 H23A 108.80 no
Si4 C23 H23B 108.85 no
C24 C23 H23A 108.80 no
C24 C23 H23B 108.85 no
H23A C23 H23B 107.76 no
Si13 C24 H24A 107.53 no
Si13 C24 H24B 107.51 no
C23 C24 H24A 107.44 no
C23 C24 H24B 107.51 no
H24A C24 H24B 107.03 no
Si4 C25 H25A 108.46 no
Si4 C25 H25B 108.36 no
C26 C25 H25A 108.44 no
C26 C25 H25B 108.34 no
H25A C25 H25B 107.55 no
Si14 C26 H26A 108.34 no
Si14 C26 H26B 108.44 no
C25 C26 H26A 108.27 no
C25 C26 H26B 108.31 no
H26A C26 H26B 107.36 no
Si5 C27 H27A 108.23 no
Si5 C27 H27B 108.24 no
C28 C27 H27A 108.12 no
C28 C27 H27B 108.23 no
H27A C27 H27B 107.44 no
Si15 C28 H28A 108.33 no
Si15 C28 H28B 108.37 no
C27 C28 H28A 108.50 no
C27 C28 H28B 108.31 no
H28A C28 H28B 107.37 no
Si5 C29 H29A 108.70 no
Si5 C29 H29B 108.64 no
C30 C29 H29A 108.43 no
C30 C29 H29B 108.46 no
H29A C29 H29B 107.51 no
Si16 C30 H30A 108.18 no
Si16 C30 H30B 108.14 no
C29 C30 H30A 108.02 no
C29 C30 H30B 108.00 no
H30A C30 H30B 107.20 no
Si5 C31 H31A 108.40 no
Si5 C31 H31B 108.29 no
C32 C31 H31A 108.37 no
C32 C31 H31B 108.34 no
H31A C31 H31B 107.42 no
Si17 C32 H32A 108.42 no
Si17 C32 H32B 108.45 no
C31 C32 H32A 108.53 no
C31 C32 H32B 108.46 no
H32A C32 H32B 107.54 no
Si6 C33 H33 110.45 no
C34 C33 H33 110.44 no
C33 C34 H34A 120.05 no
C33 C34 H34B 120.02 no
H34A C34 H34B 119.93 no
Si6 C35 H35 119.23 no
C36 C35 H35 119.30 no
C35 C36 H36A 119.92 no
C35 C36 H36B 119.99 no
H36A C36 H36B 120.10 no
Si6 C37 H37 110.56 no
C38 C37 H37 110.54 no
C37 C38 H38A 119.93 no
C37 C38 H38B 119.95 no
H38A C38 H38B 120.11 no
Si7 C39 H39 120.98 no
C40 C39 H39 120.91 no
C39 C40 H40A 120.03 no
C39 C40 H40B 119.93 no
H40A C40 H40B 120.03 no
Si7 C41 H41 115.54 no
C42 C41 H41 115.31 no
C41 C42 H42A 119.88 no
C41 C42 H42B 120.12 no
H42A C42 H42B 120.00 no
Si7 C43 H43 118.62 no
C44 C43 H43 118.59 no
C43 C44 H44A 119.99 no
C43 C44 H44B 120.11 no
H44A C44 H44B 119.90 no
Si8 C45 H45 107.17 no
C46 C45 H45 107.01 no
C45 C46 H46A 120.15 no
C45 C46 H46B 120.00 no
H46A C46 H46B 119.85 no
Si8 C47 H47 118.32 no
C48 C47 H47 118.36 no
C47 C48 H48A 120.05 no
C47 C48 H48B 120.51 no
H48A C48 H48B 119.44 no
Si8 C49 H49 114.62 no
C50 C49 H49 114.75 no
C49 C50 H50A 119.91 no
C49 C50 H50B 119.59 no
H50A C50 H50B 120.49 no
Si9 C51 H51 116.31 no
C52 C51 H51 117.33 no
C51 C52 H52A 120.10 no
C51 C52 H52B 119.95 no
H52A C52 H52B 119.95 no
Si9 C53 H53 116.60 no
C54 C53 H53 116.74 no
C53 C54 H54A 120.00 no
C53 C54 H54B 119.88 no
H54A C54 H54B 120.12 no
Si9 C55 H55 118.43 no
C56 C55 H55 118.66 no
C55 C56 H56A 120.07 no
C55 C56 H56B 119.75 no
H56A C56 H56B 120.18 no
Si10 C57 H57 122.20 no
C58 C57 H57 122.52 no
C57 C58 H58A 120.31 no
C57 C58 H58B 119.61 no
H58A C58 H58B 120.09 no
Si10 C59 H59 119.03 no
C60 C59 H59 119.06 no
C59 C60 H60A 120.04 no
C59 C60 H60B 120.03 no
H60A C60 H60B 119.93 no
Si10 C61 H61 128.82 no
C62 C61 H61 128.60 no
C61 C62 H62A 119.74 no
C61 C62 H62B 120.30 no
H62A C62 H62B 119.96 no
Si11 C63 H63 115.55 no
C64 C63 H63 115.65 no
C63 C64 H64A 119.99 no
C63 C64 H64B 119.98 no
H64A C64 H64B 120.03 no
Si11 C65 H65 118.57 no
C66 C65 H65 118.46 no
C65 C66 H66A 119.92 no
C65 C66 H66B 120.02 no
H66A C66 H66B 120.05 no
Si11 C67 H67 119.17 no
C68 C67 H67 119.18 no
C67 C68 H68A 120.00 no
C67 C68 H68B 120.01 no
H68A C68 H68B 119.99 no
Si12 C69 H69 118.00 no
C70 C69 H69 117.96 no
C69 C70 H70A 119.96 no
C69 C70 H70B 120.05 no
H70A C70 H70B 119.99 no
Si12 C71 H71 118.64 no
C72 C71 H71 118.62 no
C71 C72 H72A 119.85 no
C71 C72 H72B 120.02 no
H72A C72 H72B 120.12 no
Si12 C73 H73 120.50 no
C74 C73 H73 120.70 no
C73 C74 H74A 120.02 no
C73 C74 H74B 120.00 no
H74A C74 H74B 119.98 no
Si13 C75 H75 111.77 no
C76 C75 H75 111.73 no
C75 C76 H76A 120.10 no
C75 C76 H76B 120.14 no
H76A C76 H76B 119.76 no
Si13 C77 H77 110.32 no
C78 C77 H77 110.29 no
C77 C78 H78A 119.99 no
C77 C78 H78B 120.07 no
H78A C78 H78B 119.94 no
Si13 C79 H79 114.09 no
C80 C79 H79 114.13 no
C79 C80 H80A 120.14 no
C79 C80 H80B 119.76 no
H80A C80 H80B 120.10 no
Si14 C81 H81 114.17 no
C82 C81 H81 114.03 no
C81 C82 H82A 119.99 no
C81 C82 H82B 120.06 no
H82A C82 H82B 119.96 no
Si14 C83 H83 111.81 no
C84 C83 H83 112.04 no
C83 C84 H84A 120.14 no
C83 C84 H84B 119.96 no
H84A C84 H84B 119.91 no
Si14 C85 H85 117.07 no
C86 C85 H85 116.96 no
C85 C86 H86A 120.02 no
C85 C86 H86B 119.92 no
H86A C86 H86B 120.05 no
Si15 C87 H87 113.43 no
C88 C87 H87 113.26 no
C87 C88 H88A 119.96 no
C87 C88 H88B 119.96 no
H88A C88 H88B 120.08 no
Si15 C89 H89 119.01 no
C90 C89 H89 118.81 no
C89 C90 H90A 119.95 no
C89 C90 H90B 120.09 no
H90A C90 H90B 119.96 no
Si15 C91 H91 119.24 no
C92 C91 H91 119.29 no
C91 C92 H92A 120.00 no
C91 C92 H92B 120.01 no
H92A C92 H92B 119.99 no
Si16 C93 H93 112.67 no
C94 C93 H93 112.59 no
C93 C94 H94A 119.79 no
C93 C94 H94B 119.89 no
H94A C94 H94B 120.31 no
Si16 C95 H95 107.02 no
C96 C95 H95 107.28 no
C95 C96 H96A 120.53 no
C95 C96 H96B 119.60 no
H96A C96 H96B 119.87 no
Si16 C97 H97 114.61 no
C98 C97 H97 114.99 no
C97 C98 H98A 120.61 no
C97 C98 H98B 119.39 no
H98A C98 H98B 120.00 no
Si17 C99 H99 114.83 no
C100 C99 H99 114.96 no
C99 C100 H10C 120.00 no
C99 C100 H10D 120.01 no
H10C C100 H10D 120.00 no
Si17 C101 H101 124.83 no
C102 C101 H101 124.57 no
C101 C102 H10E 119.82 no
C101 C102 H10F 120.08 no
H10E C102 H10F 120.09 no
Si17 C103 H103 123.66 no
C104 C103 H103 123.70 no
C103 C104 H10G 120.01 no
C103 C104 H10H 119.97 no
H10G C104 H10H 120.02 no

loop_
_geom_bond_atom_site_label_1
_geom_bond_atom_site_label_2
_geom_bond_distance
_geom_bond_publ_flag
Si1 C1 1.863(11) yes
Si1 C3 1.851(10) yes
Si1 C5 1.859(12) yes
Si1 C7 1.877(11) yes
Si2 C2 1.867(11) yes
Si2 C9 1.853(10) yes
Si2 C11 1.860(14) yes
Si2 C13 1.865(13) yes
Si3 C4 1.865(10) yes
Si3 C15 1.861(14) yes
Si3 C17 1.869(13) yes
Si3 C19 1.853(13) yes
Si4 C6 1.877(12) yes
Si4 C21 1.868(13) yes
Si4 C23 1.864(13) yes
Si4 C25 1.849(10) yes
Si5 C8 1.865(11) yes
Si5 C27 1.860(11) yes
Si5 C29 1.860(10) yes
Si5 C31 1.883(14) yes
Si6 C10 1.801(12) yes
Si6 C33 1.84(3) yes
Si6 C35 1.90(2) yes
Si6 C37 1.80(2) yes
Si7 C12 1.865(13) yes
Si7 C39 1.855(17) yes
Si7 C41 1.845(17) yes
Si7 C43 1.848(15) yes
Si8 C14 1.858(13) yes
Si8 C45 1.87(2) yes
Si8 C47 1.88(2) yes
Si8 C49 1.96(3) yes
Si9 C16 1.870(16) yes
Si9 C51 1.93(4) yes
Si9 C53 1.89(2) yes
Si9 C55 1.82(3) yes
Si10 C18 1.844(17) yes
Si10 C57 1.91(4) yes
Si10 C59 1.87(2) yes
Si10 C61 1.83(3) yes
Si11 C20 1.853(13) yes
Si11 C63 1.815(18) yes
Si11 C65 1.85(2) yes
Si11 C67 1.86(3) yes
Si12 C22 1.852(13) yes
Si12 C69 1.868(19) yes
Si12 C71 1.916(16) yes
Si12 C73 1.837(17) yes
Si13 C24 1.766(18) yes
Si13 C75 1.91(3) yes
Si13 C77 1.82(3) yes
Si13 C79 1.87(2) yes
Si14 C26 1.845(10) yes
Si14 C81 1.860(18) yes
Si14 C83 1.85(2) yes
Si14 C85 1.893(17) yes
Si15 C28 1.839(11) yes
Si15 C87 1.890(18) yes
Si15 C89 1.89(2) yes
Si15 C91 1.84(2) yes
Si16 C30 1.844(13) yes
Si16 C93 1.87(3) yes
Si16 C95 1.85(2) yes
Si16 C97 1.95(3) yes
Si17 C32 1.871(14) yes
Si17 C99 1.86(2) yes
Si17 C101 1.95(2) yes
Si17 C103 1.83(2) yes
C1 C2 1.537(16) no
C3 C4 1.534(16) no
C5 C6 1.539(15) no
C7 C8 1.543(14) no
C9 C10 1.548(18) no
C11 C12 1.544(17) no
C13 C14 1.503(14) no
C15 C16 1.44(2) no
C17 C18 1.516(18) no
C19 C20 1.487(19) no
C21 C22 1.547(14) no
C23 C24 1.54(2) no
C25 C26 1.542(17) no
C27 C28 1.528(16) no
C29 C30 1.532(18) no
C31 C32 1.475(17) no
C33 C34 0.87(5) no
C35 C36 1.10(3) no
C37 C38 0.94(4) no
C39 C40 1.27(2) no
C41 C42 1.21(3) no
C43 C44 1.33(3) no
C45 C46 0.88(4) no
C47 C48 0.90(4) no
C49 C50 0.75(5) no
C51 C52 0.92(6) no
C53 C54 1.21(4) no
C55 C56 1.06(4) no
C57 C58 1.34(5) no
C59 C60 1.11(4) no
C61 C62 1.41(5) no
C63 C64 1.20(3) no
C65 C66 1.20(3) no
C67 C68 1.22(4) no
C69 C70 1.20(3) no
C71 C72 1.05(3) no
C73 C74 1.29(3) no
C75 C76 1.41(5) no
C77 C78 1.02(4) no
C79 C80 1.00(4) no
C81 C82 1.17(3) no
C83 C84 0.98(4) no
C85 C86 1.19(3) no
C87 C88 1.07(4) no
C89 C90 1.01(4) no
C91 C92 1.18(3) no
C93 C94 0.95(5) no
C95 C96 1.00(4) no
C97 C98 0.79(5) no
C99 C100 1.10(4) no
C101 C102 1.00(4) no
C1 H1A 0.9894 no
C1 H1B 0.9912 no
C2 H2A 0.9896 no
C2 H2B 0.9899 no
C103 C104 1.39(4) no
C3 H3A 0.9905 no
C3 H3B 0.9886 no
C4 H4A 0.9911 no
C4 H4B 0.9896 no
C5 H5A 0.9903 no
C5 H5B 0.9906 no
C6 H6A 0.9900 no
C6 H6B 0.9900 no
C7 H7A 0.9886 no
C7 H7B 0.9900 no
C8 H8A 0.9899 no
C8 H8B 0.9895 no
C9 H9A 0.9913 no
C9 H9B 0.9902 no
C10 H10A 0.9891 no
C10 H10B 0.9900 no
C11 H11A 0.9899 no
C11 H11B 0.9891 no
C12 H12A 0.9897 no
C12 H12B 0.9905 no
C13 H13A 0.9908 no
C13 H13B 0.9884 no
C14 H14A 0.9902 no
C14 H14B 0.9895 no
C15 H15A 0.9898 no
C15 H15B 0.9903 no
C16 H16A 0.9897 no
C16 H16B 0.9898 no
C17 H17A 0.9899 no
C17 H17B 0.9910 no
C18 H18A 0.9912 no
C18 H18B 0.9907 no
C19 H19A 0.9897 no
C19 H19B 0.9905 no
C20 H20A 0.9912 no
C20 H20B 0.9889 no
C21 H21A 0.9909 no
C21 H21B 0.9891 no
C22 H22A 0.9892 no
C22 H22B 0.9895 no
C23 H23A 0.9918 no
C23 H23B 0.9899 no
C24 H24A 0.9912 no
C24 H24B 0.9907 no
C25 H25A 0.9889 no
C25 H25B 0.9899 no
C26 H26A 0.9902 no
C26 H26B 0.9886 no
C27 H27A 0.9901 no
C27 H27B 0.9895 no
C28 H28A 0.9901 no
C28 H28B 0.9900 no
C29 H29A 0.9897 no
C29 H29B 0.9903 no
C30 H30A 0.9900 no
C30 H30B 0.9913 no
C31 H31A 0.9893 no
C31 H31B 0.9907 no
C32 H32A 0.9897 no
C32 H32B 0.9917 no
C33 H33 0.9489 no
C34 H34A 0.9505 no
C34 H34B 0.9503 no
C35 H35 0.9496 no
C36 H36A 0.9511 no
C36 H36B 0.9505 no
C37 H37 0.9502 no
C38 H38A 0.9488 no
C38 H38B 0.9492 no
C39 H39 0.9489 no
C40 H40A 0.9508 no
C40 H40B 0.9493 no
C41 H41 0.9506 no
C42 H42A 0.9500 no
C42 H42B 0.9493 no
C43 H43 0.9499 no
C44 H44A 0.9506 no
C44 H44B 0.9489 no
C45 H45 0.9498 no
C46 H46A 0.9507 no
C46 H46B 0.9507 no
C47 H47 0.9499 no
C48 H48A 0.9550 no
C48 H48B 0.9497 no
C49 H49 0.9496 no
C50 H50A 0.9461 no
C50 H50B 0.9485 no
C51 H51 0.9522 no
C52 H52A 0.9499 no
C52 H52B 0.9495 no
C53 H53 0.9496 no
C54 H54A 0.9487 no
C54 H54B 0.9508 no
C55 H55 0.9479 no
C56 H56A 0.9482 no
C56 H56B 0.9496 no
C57 H57 0.9463 no
C58 H58A 0.9481 no
C58 H58B 0.9517 no
C59 H59 0.9518 no
C60 H60A 0.9503 no
C60 H60B 0.9500 no
C61 H61 0.9498 no
C62 H62A 0.9534 no
C62 H62B 0.9462 no
C63 H63 0.9512 no
C64 H64A 0.9491 no
C64 H64B 0.9506 no
C65 H65 0.9504 no
C66 H66A 0.9492 no
C66 H66B 0.9488 no
C67 H67 0.9491 no
C68 H68A 0.9490 no
C68 H68B 0.9500 no
C69 H69 0.9508 no
C70 H70A 0.9503 no
C70 H70B 0.9513 no
C71 H71 0.9500 no
C72 H72A 0.9502 no
C72 H72B 0.9495 no
C73 H73 0.9501 no
C74 H74A 0.9509 no
C74 H74B 0.9492 no
C75 H75 0.9492 no
C76 H76A 0.9506 no
C76 H76B 0.9510 no
C77 H77 0.9499 no
C78 H78A 0.9512 no
C78 H78B 0.9501 no
C79 H79 0.9490 no
C80 H80A 0.9483 no
C80 H80B 0.9515 no
C81 H81 0.9495 no
C82 H82A 0.9488 no
C82 H82B 0.9495 no
C83 H83 0.9493 no
C84 H84A 0.9498 no
C84 H84B 0.9517 no
C85 H85 0.9484 no
C86 H86A 0.9491 no
C86 H86B 0.9500 no
C87 H87 0.9498 no
C88 H88A 0.9497 no
C88 H88B 0.9499 no
C89 H89 0.9509 no
C90 H90A 0.9511 no
C90 H90B 0.9498 no
C91 H91 0.9496 no
C92 H92A 0.9497 no
C92 H92B 0.9502 no
C93 H93 0.9492 no
C94 H94A 0.9502 no
C94 H94B 0.9476 no
C95 H95 0.9487 no
C96 H96A 0.9466 no
C96 H96B 0.9546 no
C97 H97 0.9512 no
C98 H98A 0.9456 no
C98 H98B 0.9546 no
C99 H99 0.9501 no
C100 H10C 0.9504 no
C100 H10D 0.9493 no
C101 H101 0.9503 no
C102 H10E 0.9521 no
C102 H10F 0.9479 no
C103 H103 0.9494 no
C104 H10G 0.9494 no
C104 H10H 0.9502 no

loop_
_geom_contact_atom_site_label_1
_geom_contact_atom_site_label_2
_geom_contact_distance
_geom_contact_site_symmetry_2
_geom_contact_publ_flag
C61 C61 3.59(4) 2_765 no
C62 C72 3.48(5) . no
C64 C78 3.52(4) 2_755 no
C72 C62 3.48(5) . no
C76 C76 3.47(5) 2_755 no
C78 C64 3.52(4) 2_755 no
C2 H14B 2.9315 . no
C2 H10A 3.0551 . no
C4 H16B 3.0057 . no
C4 H20A 3.0307 . no
C6 H22A 2.9799 . no
C6 H26B 3.0549 . no
C7 H6B 3.0884 . no
C7 H2A 3.0660 . no
C8 H28B 2.9871 . no
C8 H32A 3.0503 . no
C9 H1A 3.0758 . no
C12 H9B 3.0594 . no
C12 H44A 2.8314 . no
C13 H1B 3.0504 . no
C14 H48A 2.9106 . no
C15 H18A 3.0471 . no
C15 H3B 3.0620 . no
C19 H3A 3.0238 . no
C19 H18B 3.0422 . no
C20 H64A 2.9624 . no
C21 H5A 3.0463 . no
C21 H24B 3.0676 . no
C24 H76A 2.9837 . no
C25 H24A 3.0395 . no
C25 H5B 3.0221 . no
C27 H7B 2.9759 . no
C29 H95 2.9684 . no
C30 H94A 3.0611 . no
C33 H9A 2.9425 . no
C33 H36A 2.7087 . no
C36 H29B 3.0793 . no
C37 H34A 2.9799 . no
C40 H60A 3.0859 2_665 no
C43 H42A 2.8811 . no
C43 H40A 2.7689 . no
C44 H12A 3.0116 . no
C45 H50A 2.9493 . no
C45 H13A 3.0862 . no
C46 H90B 2.9957 1_565 no
C49 H13B 3.0768 . no
C50 H96B 3.0671 2_766 no
C51 H15B 3.0855 . no
C52 H15B 2.9699 . no
C52 H55 2.9739 . no
C54 H56A 2.9811 2_665 no
C54 H57 3.0221 2_665 no
C55 H80B 3.0975 2_655 no
C55 H52A 2.8375 . no
C57 H60A 2.5897 . no
C58 H48B 2.9556 . no
C58 H61 2.9474 . no
C59 H62A 2.3394 . no
C61 H61 2.6808 2_765 no
C61 H58A 2.5205 . no
C62 H59 3.0123 . no
C62 H72B 3.0432 . no
C63 H68A 2.6772 . no
C64 H19B 3.0290 . no
C67 H19A 2.9169 . no
C67 H88B 3.0971 . no
C67 H66A 2.6602 . no
C69 H72A 2.8052 . no
C69 H21A 3.0651 . no
C71 H74A 2.6669 . no
C73 H21B 3.0113 . no
C73 H70A 2.8078 . no
C75 H76B 3.0782 2_755 no
C76 H24B 2.7519 . no
C76 H22B 3.0563 . no
C76 H76B 2.6749 2_755 no
C76 H65 2.9173 2_755 no
C77 H80A 2.9146 . no
C80 H77 3.0553 . no
C81 H25A 3.0901 . no
C83 H82A 3.0622 . no
C83 H86A 2.8728 . no
C85 H25B 3.0370 . no
C86 H83 3.0579 . no
C87 H27B 2.9980 . no
C87 H92A 2.7589 . no
C88 H67 3.0902 . no
C89 H88A 2.9724 . no
C91 H27A 3.0055 . no
C91 H90A 2.7810 . no
C93 H98A 2.9968 . no
C99 H10G 2.4978 . no
C99 H31B 3.0718 . no
C101 H10C 3.0175 . no
C101 H41 3.0945 2_666 no
C103 H10E 2.3106 . no
C103 H31A 3.0198 . no
H1A C9 3.0758 . no
H1B C13 3.0504 . no
H2A C7 3.0660 . no
H2A H7A 2.5965 . no
H2B H14B 2.4694 . no
H3A C19 3.0238 . no
H3B C15 3.0620 . no
H4B H16B 2.5491 . no
H5A C21 3.0463 . no
H5A H21A 2.5747 . no
H5B C25 3.0221 . no
H5B H25B 2.5061 . no
H6A H22A 2.4670 . no
H6B C7 3.0884 . no
H6B H26B 2.5744 . no
H7A H2A 2.5965 . no
H7B C27 2.9759 . no
H7B H27B 2.5379 . no
H8A H32A 2.5645 . no
H8B H28B 2.5449 . no
H9A C33 2.9425 . no
H9B C12 3.0594 . no
H10A C2 3.0551 . no
H10C C101 3.0175 . no
H10E C103 2.3106 . no
H10E H103 2.3171 . no
H10G C99 2.4978 . no
H10G H99 2.5109 . no
H11A H53 2.5813 . no
H12A C44 3.0116 . no
H12A H44A 2.3405 . no
H13A C45 3.0862 . no
H13B C49 3.0768 . no
H14A H48A 2.5764 . no
H14B C2 2.9315 . no
H14B H2B 2.4694 . no
H15A H18A 2.5342 . no
H15B C51 3.0855 . no
H15B C52 2.9699 . no
H15B H52A 2.4509 . no
H16B C4 3.0057 . no
H16B H4B 2.5491 . no
H18A C15 3.0471 . no
H18A H15A 2.5342 . no
H18B C19 3.0422 . no
H18B H19B 2.5266 . no
H19A C67 2.9169 . no
H19B C64 3.0290 . no
H19B H18B 2.5266 . no
H19B H64A 2.4336 . no
H20A C4 3.0307 . no
H21A C69 3.0651 . no
H21A H5A 2.5747 . no
H21A H37 2.4587 2_766 no
H21B C73 3.0113 . no
H21B H24B 2.5406 . no
H22A C6 2.9799 . no
H22A H6A 2.4670 . no
H22B C76 3.0563 . no
H22B H76A 2.5430 . no
H23A H89 2.4952 . no
H24A C25 3.0395 . no
H24B C21 3.0676 . no
H24B C76 2.7519 . no
H24B H21B 2.5406 . no
H24B H76A 2.2591 . no
H25A C81 3.0901 . no
H25B C85 3.0370 . no
H25B H5B 2.5061 . no
H26B C6 3.0549 . no
H26B H6B 2.5744 . no
H27A C91 3.0055 . no
H27A H98B 2.5603 2_656 no
H27B C87 2.9980 . no
H27B H7B 2.5379 . no
H28A H29A 2.5767 . no
H28B C8 2.9871 . no
H28B H8B 2.5449 . no
H29A H28A 2.5767 . no
H29B C36 3.0793 . no
H31A C103 3.0198 . no
H31B C99 3.0718 . no
H31B H99 2.5853 . no
H32A C8 3.0503 . no
H32A H8A 2.5645 . no
H33 H36A 2.5863 . no
H33 H86B 2.3170 . no
H34A C37 2.9799 . no
H36A C33 2.7087 . no
H36A H33 2.5863 . no
H36B H60B 2.5796 1_556 no
H37 H21A 2.4587 2_766 no
H40A C43 2.7689 . no
H40B H70A 2.5108 1_455 no
H41 C101 3.0945 2_666 no
H41 H101 2.3783 2_666 no
H42A C43 2.8811 . no
H44A C12 2.8314 . no
H44A H12A 2.3405 . no
H46B H83 2.5795 2_766 no
H48A C14 2.9106 . no
H48A H14A 2.5764 . no
H48B C58 2.9556 . no
H50A C45 2.9493 . no
H50A H96B 2.4758 2_766 no
H50B H70B 2.4603 . no
H52A C55 2.8375 . no
H52A H15B 2.4509 . no
H53 H11A 2.5813 . no
H54B H56A 2.5324 2_665 no
H55 C52 2.9739 . no
H55 H80B 2.2817 2_655 no
H56A C54 2.9811 2_665 no
H56A H54B 2.5324 2_665 no
H57 C54 3.0221 2_665 no
H58A C61 2.5205 . no
H58A H61 2.1774 . no
H59 C62 3.0123 . no
H59 H62A 2.1900 . no
H60A C57 2.5897 . no
H60A C40 3.0859 2_665 no
H60B H36B 2.5796 1_554 no
H61 C58 2.9474 . no
H61 H58A 2.1774 . no
H61 C61 2.6808 2_765 no
H61 H61 1.8091 2_765 no
H62A C59 2.3394 . no
H62A H59 2.1900 . no
H63 H68A 2.4813 . no
H64A C20 2.9624 . no
H64A H19B 2.4336 . no
H65 C76 2.9173 2_755 no
H65 H76B 2.5568 2_755 no
H66A C67 2.6602 . no
H67 C88 3.0902 . no
H67 H88B 2.2829 . no
H68A C63 2.6772 . no
H68A H63 2.4813 . no
H70A C73 2.8078 . no
H70A H40B 2.5108 1_655 no
H70B H50B 2.4603 . no
H71 H75 2.4230 2_755 no
H72A C69 2.8052 . no
H72B C62 3.0432 . no
H74A C71 2.6669 . no
H75 H71 2.4230 2_755 no
H76A C24 2.9837 . no
H76A H22B 2.5430 . no
H76A H24B 2.2591 . no
H76B C75 3.0782 2_755 no
H76B C76 2.6749 2_755 no
H76B H65 2.5568 2_755 no
H76B H76B 2.0188 2_755 no
H77 C80 3.0553 . no
H77 H80A 2.4621 . no
H80A C77 2.9146 . no
H80A H77 2.4621 . no
H80B C55 3.0975 2_655 no
H80B H55 2.2817 2_655 no
H82A C83 3.0622 . no
H83 C86 3.0579 . no
H83 H86A 2.4640 . no
H83 H46B 2.5795 2_766 no
H86A C83 2.8728 . no
H86A H83 2.4640 . no
H86B H33 2.3170 . no
H87 H92A 2.4669 . no
H88A C89 2.9724 . no
H88A H89 2.5223 . no
H88B C67 3.0971 . no
H88B H67 2.2829 . no
H89 H23A 2.4952 . no
H89 H88A 2.5223 . no
H90A C91 2.7810 . no
H90A H91 2.5058 . no
H90B C46 2.9957 1_545 no
H91 H90A 2.5058 . no
H92A C87 2.7589 . no
H92A H87 2.4669 . no
H94A C30 3.0611 . no
H95 C29 2.9684 . no
H96B C50 3.0671 2_766 no
H96B H50A 2.4758 2_766 no
H98A C93 2.9968 . no
H98B H27A 2.5603 2_656 no
H99 H10G 2.5109 . no
H99 H31B 2.5853 . no
H101 H41 2.3783 2_666 no
H103 H10E 2.3171 . no

loop_
_geom_torsion_atom_site_label_1
_geom_torsion_atom_site_label_2
_geom_torsion_atom_site_label_3
_geom_torsion_atom_site_label_4
_geom_torsion
_geom_torsion_publ_flag
C3 Si1 C1 C2 61.7(9) no
C5 Si1 C1 C2 -178.2(7) no
C7 Si1 C1 C2 -57.6(8) no
C1 Si1 C3 C4 59.5(9) no
C5 Si1 C3 C4 -60.5(9) no
C7 Si1 C3 C4 179.0(8) no
C1 Si1 C5 C6 178.0(7) no
C3 Si1 C5 C6 -62.3(8) no
C7 Si1 C5 C6 57.7(8) no
C1 Si1 C7 C8 -60.2(9) no
C3 Si1 C7 C8 -179.5(8) no
C5 Si1 C7 C8 60.1(9) no
C9 Si2 C2 C1 -59.5(9) no
C11 Si2 C2 C1 178.3(7) no
C13 Si2 C2 C1 58.6(8) no
C2 Si2 C9 C10 -52.8(11) no
C11 Si2 C9 C10 67.8(11) no
C13 Si2 C9 C10 -171.4(9) no
C2 Si2 C11 C12 167.9(8) no
C9 Si2 C11 C12 46.4(10) no
C13 Si2 C11 C12 -73.2(10) no
C2 Si2 C13 C14 54.0(11) no
C9 Si2 C13 C14 173.4(9) no
C11 Si2 C13 C14 -64.9(10) no
C15 Si3 C4 C3 59.5(10) no
C17 Si3 C4 C3 -178.1(8) no
C19 Si3 C4 C3 -55.0(10) no
C4 Si3 C15 C16 58.1(12) no
C17 Si3 C15 C16 -63.3(11) no
C19 Si3 C15 C16 176.0(10) no
C4 Si3 C17 C18 176.5(10) no
C15 Si3 C17 C18 -62.0(11) no
C19 Si3 C17 C18 54.4(12) no
C4 Si3 C19 C20 -54.3(11) no
C15 Si3 C19 C20 -172.0(9) no
C17 Si3 C19 C20 67.6(10) no
C21 Si4 C6 C5 -61.9(8) no
C23 Si4 C6 C5 178.3(7) no
C25 Si4 C6 C5 57.6(9) no
C6 Si4 C21 C22 -57.3(10) no
C23 Si4 C21 C22 62.7(10) no
C25 Si4 C21 C22 -176.5(9) no
C6 Si4 C23 C24 -174.7(9) no
C21 Si4 C23 C24 66.4(10) no
C25 Si4 C23 C24 -54.4(11) no
C6 Si4 C25 C26 63.2(10) no
C21 Si4 C25 C26 -178.2(9) no
C23 Si4 C25 C26 -57.5(11) no
C27 Si5 C8 C7 56.6(9) no
C29 Si5 C8 C7 175.3(8) no
C31 Si5 C8 C7 -61.9(9) no
C8 Si5 C27 C28 56.2(8) no
C29 Si5 C27 C28 -62.8(9) no
C31 Si5 C27 C28 176.1(7) no
C8 Si5 C29 C30 168.6(9) no
C27 Si5 C29 C30 -72.9(10) no
C31 Si5 C29 C30 46.3(11) no
C8 Si5 C31 C32 -59.7(10) no
C27 Si5 C31 C32 -178.4(8) no
C29 Si5 C31 C32 62.0(10) no
C33 Si6 C10 C9 -58.9(16) no
C35 Si6 C10 C9 -179.3(11) no
C37 Si6 C10 C9 63.1(15) no
C10 Si6 C33 C34 119(5) no
C35 Si6 C33 C34 -121(5) no
C37 Si6 C33 C34 -5(6) no
C10 Si6 C35 C36 120(2) no
C33 Si6 C35 C36 4(2) no
C37 Si6 C35 C36 -117(2) no
C10 Si6 C37 C38 21(4) no
C33 Si6 C37 C38 139(4) no
C35 Si6 C37 C38 -100(4) no
C39 Si7 C12 C11 52.5(11) no
C41 Si7 C12 C11 168.9(10) no
C43 Si7 C12 C11 -70.6(10) no
C12 Si7 C39 C40 -95.7(16) no
C41 Si7 C39 C40 144.8(16) no
C43 Si7 C39 C40 26.0(18) no
C12 Si7 C41 C42 123(2) no
C39 Si7 C41 C42 -118(2) no
C43 Si7 C41 C42 2(2) no
C12 Si7 C43 C44 -19.2(16) no
C39 Si7 C43 C44 -141.3(14) no
C41 Si7 C43 C44 102.1(15) no
C45 Si8 C14 C13 -54.5(13) no
C47 Si8 C14 C13 -179.3(11) no
C49 Si8 C14 C13 69.7(13) no
C14 Si8 C45 C46 -114(6) no
C47 Si8 C45 C46 14(6) no
C49 Si8 C45 C46 125(6) no
C14 Si8 C47 C48 34(4) no
C45 Si8 C47 C48 -91(4) no
C49 Si8 C47 C48 149(4) no
C14 Si8 C49 C50 -104(6) no
C45 Si8 C49 C50 18(6) no
C47 Si8 C49 C50 135(6) no
C51 Si9 C16 C15 71.3(16) no
C53 Si9 C16 C15 177.4(11) no
C55 Si9 C16 C15 -42.7(18) no
C16 Si9 C51 C52 -77(5) no
C53 Si9 C51 C52 168(5) no
C55 Si9 C51 C52 47(5) no
C16 Si9 C53 C54 113(3) no
C51 Si9 C53 C54 -135(3) no
C55 Si9 C53 C54 -26(3) no
C16 Si9 C55 C56 -49(4) no
C51 Si9 C55 C56 -166(4) no
C53 Si9 C55 C56 88(4) no
C57 Si10 C18 C17 -83.3(16) no
C59 Si10 C18 C17 165.1(14) no
C61 Si10 C18 C17 36.6(17) no
C18 Si10 C57 C58 127(2) no
C59 Si10 C57 C58 -120(3) no
C61 Si10 C57 C58 -2(3) no
C18 Si10 C59 C60 126(3) no
C57 Si10 C59 C60 17(3) no
C61 Si10 C59 C60 -99(3) no
C18 Si10 C61 C62 95(2) no
C57 Si10 C61 C62 -147(2) no
C59 Si10 C61 C62 -32(3) no
C63 Si11 C20 C19 65.6(13) no
C65 Si11 C20 C19 -173.3(10) no
C67 Si11 C20 C19 -55.5(13) no
C20 Si11 C63 C64 6(3) no
C65 Si11 C63 C64 -118(2) no
C67 Si11 C63 C64 124(2) no
C20 Si11 C65 C66 115.3(19) no
C63 Si11 C65 C66 -120(2) no
C67 Si11 C65 C66 -1(2) no
C20 Si11 C67 C68 124(2) no
C63 Si11 C67 C68 1(3) no
C65 Si11 C67 C68 -116(3) no
C69 Si12 C22 C21 -67.3(11) no
C71 Si12 C22 C21 172.7(10) no
C73 Si12 C22 C21 53.6(11) no
C22 Si12 C69 C70 126.0(18) no
C71 Si12 C69 C70 -118.5(18) no
C73 Si12 C69 C70 6(2) no
C22 Si12 C71 C72 134(2) no
C69 Si12 C71 C72 17(3) no
C73 Si12 C71 C72 -108(2) no
C22 Si12 C73 C74 126.5(16) no
C69 Si12 C73 C74 -115.3(17) no
C71 Si12 C73 C74 10.6(19) no
C75 Si13 C24 C23 82.1(15) no
C77 Si13 C24 C23 -164.7(14) no
C79 Si13 C24 C23 -19.3(16) no
C24 Si13 C75 C76 20(4) no
C77 Si13 C75 C76 -106(4) no
C79 Si13 C75 C76 140(4) no
C24 Si13 C77 C78 -59(5) no
C75 Si13 C77 C78 49(5) no
C79 Si13 C77 C78 153(4) no
C24 Si13 C79 C80 -157(3) no
C75 Si13 C79 C80 102(3) no
C77 Si13 C79 C80 -8(4) no
C81 Si14 C26 C25 -51.5(12) no
C83 Si14 C26 C25 -175.4(11) no
C85 Si14 C26 C25 64.6(11) no
C26 Si14 C81 C82 -111.3(19) no
C83 Si14 C81 C82 12(2) no
C85 Si14 C81 C82 132.8(19) no
C26 Si14 C83 C84 31(4) no
C81 Si14 C83 C84 -92(4) no
C85 Si14 C83 C84 149(3) no
C26 Si14 C85 C86 108.7(15) no
C81 Si14 C85 C86 -133.8(15) no
C83 Si14 C85 C86 -11.3(18) no
C87 Si15 C28 C27 64.1(11) no
C89 Si15 C28 C27 -178.1(9) no
C91 Si15 C28 C27 -57.2(10) no
C28 Si15 C87 C88 110(3) no
C89 Si15 C87 C88 -9(3) no
C91 Si15 C87 C88 -133(3) no
C28 Si15 C89 C90 88(3) no
C87 Si15 C89 C90 -155(3) no
C91 Si15 C89 C90 -30(3) no
C28 Si15 C91 C92 114(2) no
C87 Si15 C91 C92 -3(2) no
C89 Si15 C91 C92 -126(2) no
C93 Si16 C30 C29 -75.2(14) no
C95 Si16 C30 C29 39.7(13) no
C97 Si16 C30 C29 159.0(12) no
C30 Si16 C93 C94 -28(5) no
C95 Si16 C93 C94 -149(5) no
C97 Si16 C93 C94 96(5) no
C30 Si16 C95 C96 140(5) no
C93 Si16 C95 C96 -100(5) no
C97 Si16 C95 C96 20(5) no
C30 Si16 C97 C98 153(5) no
C93 Si16 C97 C98 28(5) no
C95 Si16 C97 C98 -85(5) no
C99 Si17 C32 C31 55.2(11) no
C101 Si17 C32 C31 176.4(11) no
C103 Si17 C32 C31 -66.6(13) no
C32 Si17 C99 C100 134(2) no
C101 Si17 C99 C100 16(3) no
C103 Si17 C99 C100 -107(3) no
C32 Si17 C101 C102 124(3) no
C99 Si17 C101 C102 -116(3) no
C103 Si17 C101 C102 8(3) no
C32 Si17 C103 C104 119(2) no
C99 Si17 C103 C104 -2(3) no
C101 Si17 C103 C104 -126(2) no
Si1 C1 C2 Si2 178.8(5) no
Si1 C3 C4 Si3 -179.6(6) no
Si1 C5 C6 Si4 179.4(5) no
Si1 C7 C8 Si5 -179.0(5) no
Si2 C9 C10 Si6 -178.0(7) no
Si2 C11 C12 Si7 162.7(6) no
Si2 C13 C14 Si8 -167.5(6) no
Si3 C15 C16 Si9 -166.4(7) no
Si3 C17 C18 Si10 175.2(8) no
Si3 C19 C20 Si11 179.4(7) no
Si4 C21 C22 Si12 175.5(6) no
Si4 C23 C24 Si13 -171.9(8) no
Si4 C25 C26 Si14 -169.6(6) no
Si5 C27 C28 Si15 -173.8(5) no
Si5 C29 C30 Si16 158.1(7) no
Si5 C31 C32 Si17 172.8(6) no
Si17 C101 C102 H10E -0.68 no
Si17 C101 C102 H10F -179.49 no
H101 C101 C102 H10E 179.69 no
H101 C101 C102 H10F 0.88 no
Si17 C103 C104 H10G 0.05 no
Si17 C103 C104 H10H 179.97 no
H103 C103 C104 H10G -179.88 no
H103 C103 C104 H10H 0.05 no
